data_4132990
loop_
_publ_author_name
'Nurdin, Lucie'
'Spasyuk, Denis M.'
'Fairburn, Laura'
'Piers, Warren E.'
'Maron, Laurent'

_publ_section_title
;
 Oxygen-Oxygen Bond Cleavage and Formation in Co(II)-Mediated
 Stoichiometric O<sub>2</sub> Reduction via the Potential Intermediacy of
 a Co(IV) Oxyl Radical.
;
_journal_issue 47
_journal_name_full 'Journal of the American Chemical Society'
_journal_page_first 16094
_journal_page_last 16105
_journal_paper_doi 10.1021/jacs.8b07726
_journal_volume 140
_journal_year 2018
_chemical_formula_sum 'C55 H77 B2 Br2 Co Li2 N9 O6'
_chemical_formula_weight 1214.50
_space_group_crystal_system triclinic
_space_group_IT_number 2
_space_group_name_Hall '-P 1'
_space_group_name_H-M_alt 'P -1'
_atom_sites_solution_hydrogens geom
_audit_creation_method SHELXL-2014/6
_cell_angle_alpha 82.9200(10)
_cell_angle_beta 88.9960(10)
_cell_angle_gamma 75.5240(10)
_cell_formula_units_Z 2
_cell_length_a 11.8764(2)
_cell_length_b 12.0398(2)
_cell_length_c 21.6388(4)
_cell_measurement_reflns_used 9806
_cell_measurement_temperature 173(2)
_cell_measurement_theta_max 71.54
_cell_measurement_theta_min 3.82
_cell_volume 2972.76(9)
_computing_cell_refinement 'Bruker SAINT'
_computing_data_collection 'Bruker APEX2'
_computing_data_reduction 'Bruker SAINT'
_computing_molecular_graphics 'Bruker SHELXTL'
_computing_publication_material 'Bruker SHELXTL'
_computing_structure_refinement 'SHELXL-97 (Sheldrick, 2008)'
_computing_structure_solution 'SHELXS-97 (Sheldrick, 2008)'
_diffrn_ambient_temperature 173(2)
_diffrn_measured_fraction_theta_full 0.969
_diffrn_measured_fraction_theta_max 0.958
_diffrn_measurement_device_type 'Bruker APEX-II CCD'
_diffrn_measurement_method '\f and \w scans'
_diffrn_radiation_source 'sealed tube'
_diffrn_radiation_type CuK\a
_diffrn_radiation_wavelength 1.54178
_diffrn_reflns_av_R_equivalents 0.0260
_diffrn_reflns_av_unetI/netI 0.0173
_diffrn_reflns_Laue_measured_fraction_full 0.969
_diffrn_reflns_Laue_measured_fraction_max 0.958
_diffrn_reflns_limit_h_max 14
_diffrn_reflns_limit_h_min -14
_diffrn_reflns_limit_k_max 14
_diffrn_reflns_limit_k_min -14
_diffrn_reflns_limit_l_max 26
_diffrn_reflns_limit_l_min -26
_diffrn_reflns_number 59785
_diffrn_reflns_point_group_measured_fraction_full 0.969
_diffrn_reflns_point_group_measured_fraction_max 0.958
_diffrn_reflns_theta_full 67.679
_diffrn_reflns_theta_max 71.781
_diffrn_reflns_theta_min 2.058
_exptl_absorpt_coefficient_mu 4.270
_exptl_absorpt_correction_T_max 0.753
_exptl_absorpt_correction_T_min 0.585
_exptl_absorpt_correction_type multi-scan
_exptl_crystal_colour orange
_exptl_crystal_density_diffrn 1.357
_exptl_crystal_description block
_exptl_crystal_F_000 1262
_exptl_crystal_size_max 0.480
_exptl_crystal_size_mid 0.400
_exptl_crystal_size_min 0.330
_refine_diff_density_max 0.984
_refine_diff_density_min -0.741
_refine_diff_density_rms 0.067
_refine_ls_extinction_method none
_refine_ls_goodness_of_fit_ref 1.048
_refine_ls_hydrogen_treatment constr
_refine_ls_matrix_type full
_refine_ls_number_parameters 696
_refine_ls_number_reflns 11165
_refine_ls_number_restraints 0
_refine_ls_restrained_S_all 1.048
_refine_ls_R_factor_all 0.0449
_refine_ls_R_factor_gt 0.0434
_refine_ls_shift/su_max 0.001
_refine_ls_shift/su_mean 0.000
_refine_ls_structure_factor_coef Fsqd
_refine_ls_weighting_details 'w=1/[\s^2^(Fo^2^)+(0.0783P)^2^+2.0348P] where P=(Fo^2^+2Fc^2^)/3'
_refine_ls_weighting_scheme calc
_refine_ls_wR_factor_gt 0.1249
_refine_ls_wR_factor_ref 0.1265
_reflns_Friedel_coverage 0.000
_reflns_number_gt 10690
_reflns_number_total 11165
_reflns_threshold_expression 'I > 2\s(I)'
_cod_data_source_file ja8b07726_si_002.cif
_cod_data_source_block BV30
_cod_database_code 4132990
_shelx_space_group_comment
;
The symmetry employed for this shelxl refinement is uniquely defined
by the following loop, which should always be used as a source of
symmetry information in preference to the above space-group names.
They are only intended as comments.
;
_shelxl_version_number 2014/6

loop_
_space_group_symop_operation_xyz
'x, y, z'
'-x, -y, -z'

loop_
_atom_site_label
_atom_site_type_symbol
_atom_site_fract_x
_atom_site_fract_y
_atom_site_fract_z
_atom_site_U_iso_or_equiv
_atom_site_adp_type
_atom_site_occupancy
_atom_site_site_symmetry_order
_atom_site_calc_flag
_atom_site_refinement_flags_posn
_atom_site_refinement_flags_adp
Br2 Br 0.38279(3) -0.06639(3) 1.04880(2) 0.05076(10) Uani 1 1 d . .
Br1 Br 0.99829(3) 0.81735(3) 0.42021(2) 0.06304(12) Uani 1 1 d . .
Co1 Co 0.72766(3) 0.41718(3) 0.77117(2) 0.02301(10) Uani 1 1 d . .
O1 O 0.78133(16) 0.23299(15) 0.78642(10) 0.0404(4) Uani 1 1 d . .
O6 O 0.30133(17) 0.20165(17) 0.94118(8) 0.0413(4) Uani 1 1 d . .
N2 N 0.78268(16) 0.42686(17) 0.86128(9) 0.0269(4) Uani 1 1 d . .
N1 N 0.67498(15) 0.60133(15) 0.75644(8) 0.0218(3) Uani 1 1 d . .
N3 N 0.84051(15) 0.50893(16) 0.86833(8) 0.0246(4) Uani 1 1 d . .
N4 N 0.94370(15) 0.51270(16) 0.76496(8) 0.0242(4) Uani 1 1 d . .
N5 N 0.90148(16) 0.42634(17) 0.74594(9) 0.0269(4) Uani 1 1 d . .
N6 N 0.55750(16) 0.41515(18) 0.79578(9) 0.0306(4) Uani 1 1 d . .
N9 N 0.56510(16) 0.49277(17) 0.65706(9) 0.0280(4) Uani 1 1 d . .
O2 O 0.7573(2) 0.72337(18) 0.49632(9) 0.0484(5) Uani 1 1 d . .
N8 N 0.66592(17) 0.41525(17) 0.67844(9) 0.0285(4) Uani 1 1 d . .
N7 N 0.46947(16) 0.49295(18) 0.76278(9) 0.0301(4) Uani 1 1 d . .
O5 O 0.4209(2) 0.2327(2) 1.05926(12) 0.0570(6) Uani 1 1 d . .
O4 O 0.7247(2) 0.9898(2) 0.47010(13) 0.0699(8) Uani 1 1 d . .
C1 C 0.57904(18) 0.65315(19) 0.72010(10) 0.0242(4) Uani 1 1 d . .
C5 C 0.75308(18) 0.66031(19) 0.77008(10) 0.0234(4) Uani 1 1 d . .
C2 C 0.5646(2) 0.7673(2) 0.69350(11) 0.0301(5) Uani 1 1 d . .
H2 H 0.4998 0.8031 0.6684 0.036 Uiso 1 1 calc R U
C28 C 0.8693(2) 0.5019(2) 0.92904(11) 0.0325(5) Uani 1 1 d . .
H28 H 0.9095 0.5486 0.9458 0.039 Uiso 1 1 calc R U
C6 C 0.9372(2) 0.6750(2) 0.84006(10) 0.0269(4) Uani 1 1 d . .
C4 C 0.7395(2) 0.7742(2) 0.74300(11) 0.0289(5) Uani 1 1 d . .
H4 H 0.7938 0.8145 0.7512 0.035 Uiso 1 1 calc R U
C12 C 1.0578(2) 0.6499(2) 0.84829(11) 0.0328(5) Uani 1 1 d . .
H12 H 1.1039 0.5838 0.8340 0.039 Uiso 1 1 calc R U
C31 C 1.03801(19) 0.5223(2) 0.73114(10) 0.0298(5) Uani 1 1 d . .
H31 H 1.0808 0.5765 0.7342 0.036 Uiso 1 1 calc R U
C26 C 0.7763(2) 0.3704(2) 0.91780(11) 0.0336(5) Uani 1 1 d . .
H26 H 0.7409 0.3095 0.9263 0.040 Uiso 1 1 calc R U
C27 C 0.8295(2) 0.4148(2) 0.96189(11) 0.0387(6) Uani 1 1 d . .
H27 H 0.8367 0.3908 1.0045 0.046 Uiso 1 1 calc R U
C3 C 0.6452(2) 0.8275(2) 0.70392(11) 0.0331(5) Uani 1 1 d . .
H3 H 0.6367 0.9029 0.6850 0.040 Uiso 1 1 calc R U
C29 C 0.9732(2) 0.3817(2) 0.70233(11) 0.0311(5) Uani 1 1 d . .
H29 H 0.9656 0.3202 0.6820 0.037 Uiso 1 1 calc R U
C23 C 0.5556(2) 0.4921(2) 0.59507(11) 0.0347(5) Uani 1 1 d . .
H23 H 0.4958 0.5389 0.5695 0.042 Uiso 1 1 calc R U
C25 C 0.7150(2) 0.3656(2) 0.62932(12) 0.0348(5) Uani 1 1 d . .
H25 H 0.7842 0.3082 0.6308 0.042 Uiso 1 1 calc R U
C30 C 1.0605(2) 0.4388(2) 0.69141(11) 0.0352(5) Uani 1 1 d . .
H30 H 1.1211 0.4241 0.6634 0.042 Uiso 1 1 calc R U
C24 C 0.6486(3) 0.4114(3) 0.57579(13) 0.0404(6) Uani 1 1 d . .
H24 H 0.6637 0.3918 0.5357 0.049 Uiso 1 1 calc R U
C7 C 0.8739(2) 0.7730(2) 0.86577(11) 0.0320(5) Uani 1 1 d . .
H7 H 0.7931 0.7920 0.8627 0.038 Uiso 1 1 calc R U
O3 O 0.6902(3) 0.8390(3) 0.36892(12) 0.0834(10) Uani 1 1 d . .
C13 C 0.36525(19) 0.6462(2) 0.67654(11) 0.0309(5) Uani 1 1 d . .
C16 C 0.1337(2) 0.7707(2) 0.64045(14) 0.0400(6) Uani 1 1 d . .
C11 C 1.1109(2) 0.7208(3) 0.87725(12) 0.0401(6) Uani 1 1 d . .
H11 H 1.1916 0.7024 0.8805 0.048 Uiso 1 1 calc R U
C19 C 0.3000(2) 0.6091(2) 0.63399(13) 0.0374(6) Uani 1 1 d . .
H19 H 0.3324 0.5407 0.6174 0.045 Uiso 1 1 calc R U
C37 C 0.8094(3) 0.6313(2) 0.59851(12) 0.0410(6) Uani 1 1 d . .
H37A H 0.7660 0.5812 0.6210 0.049 Uiso 1 1 calc R U
H37B H 0.8538 0.6579 0.6282 0.049 Uiso 1 1 calc R U
C22 C 0.5089(2) 0.3609(3) 0.84220(13) 0.0409(6) Uani 1 1 d . .
H22 H 0.5495 0.3023 0.8716 0.049 Uiso 1 1 calc R U
C8 C 0.9266(3) 0.8427(2) 0.89549(12) 0.0385(6) Uani 1 1 d . .
H8 H 0.8809 0.9069 0.9117 0.046 Uiso 1 1 calc R U
C18 C 0.1877(2) 0.6714(3) 0.61548(14) 0.0417(6) Uani 1 1 d . .
H18 H 0.1485 0.6453 0.5857 0.050 Uiso 1 1 calc R U
C14 C 0.3077(2) 0.7456(3) 0.70239(13) 0.0400(6) Uani 1 1 d . .
H14 H 0.3463 0.7721 0.7322 0.048 Uiso 1 1 calc R U
C9 C 1.0466(3) 0.8179(2) 0.90143(12) 0.0393(6) Uani 1 1 d . .
C38 C 0.8895(3) 0.5678(3) 0.55120(13) 0.0442(6) Uani 1 1 d . .
H38A H 0.9629 0.5896 0.5487 0.053 Uiso 1 1 calc R U
H38B H 0.9046 0.4847 0.5617 0.053 Uiso 1 1 calc R U
C20 C 0.3675(2) 0.4872(3) 0.78962(13) 0.0438(7) Uani 1 1 d . .
H20 H 0.2946 0.5320 0.7759 0.053 Uiso 1 1 calc R U
C15 C 0.1941(2) 0.8064(3) 0.68504(14) 0.0439(6) Uani 1 1 d . .
H15 H 0.1588 0.8717 0.7037 0.053 Uiso 1 1 calc R U
C32 C 0.8919(3) 0.1645(2) 0.81185(15) 0.0455(7) Uani 1 1 d . .
H32A H 0.8829 0.1272 0.8534 0.055 Uiso 1 1 calc R U
H32B H 0.9463 0.2121 0.8138 0.055 Uiso 1 1 calc R U
B1 B 0.8692(2) 0.5915(2) 0.81124(11) 0.0238(5) Uani 1 1 d . .
C21 C 0.3890(2) 0.4042(3) 0.84050(14) 0.0503(8) Uani 1 1 d . .
H21 H 0.3350 0.3819 0.8678 0.060 Uiso 1 1 calc R U
C39 C 0.8215(3) 0.6071(3) 0.49125(13) 0.0477(7) Uani 1 1 d . .
H39A H 0.8732 0.6048 0.4560 0.057 Uiso 1 1 calc R U
H39B H 0.7692 0.5584 0.4861 0.057 Uiso 1 1 calc R U
C17 C 0.0117(2) 0.8375(3) 0.62063(18) 0.0565(8) Uani 1 1 d . .
H17A H -0.0051 0.8205 0.5801 0.085 Uiso 1 1 calc R U
H17B H 0.0056 0.9188 0.6192 0.085 Uiso 1 1 calc R U
H17C H -0.0427 0.8155 0.6500 0.085 Uiso 1 1 calc R U
B2 B 0.4927(2) 0.5733(2) 0.70346(12) 0.0275(5) Uani 1 1 d . .
C55 C 0.2958(3) 0.1422(3) 0.88853(15) 0.0545(8) Uani 1 1 d . .
H55A H 0.3024 0.0608 0.9016 0.065 Uiso 1 1 calc R U
H55B H 0.3583 0.1494 0.8600 0.065 Uiso 1 1 calc R U
C52 C 0.1868(3) 0.2677(4) 0.95397(16) 0.0591(9) Uani 1 1 d . .
H52A H 0.1840 0.3496 0.9486 0.071 Uiso 1 1 calc R U
H52B H 0.1660 0.2461 0.9965 0.071 Uiso 1 1 calc R U
C35 C 0.7259(3) 0.1522(3) 0.76350(19) 0.0631(10) Uani 1 1 d . .
H35A H 0.6705 0.1904 0.7304 0.076 Uiso 1 1 calc R U
H35B H 0.6857 0.1166 0.7967 0.076 Uiso 1 1 calc R U
C33 C 0.9332(4) 0.0761(3) 0.76737(18) 0.0650(10) Uani 1 1 d . .
H33A H 0.9822 0.1028 0.7356 0.078 Uiso 1 1 calc R U
H33B H 0.9763 0.0030 0.7893 0.078 Uiso 1 1 calc R U
C36 C 0.7296(3) 0.7309(3) 0.56074(14) 0.0631(10) Uani 1 1 d . .
H36A H 0.6494 0.7283 0.5679 0.076 Uiso 1 1 calc R U
H36B H 0.7396 0.8031 0.5725 0.076 Uiso 1 1 calc R U
C54 C 0.1803(3) 0.1979(4) 0.85794(18) 0.0645(10) Uani 1 1 d . .
H54A H 0.1859 0.2602 0.8259 0.077 Uiso 1 1 calc R U
H54B H 0.1493 0.1421 0.8395 0.077 Uiso 1 1 calc R U
C10 C 1.1041(4) 0.8935(3) 0.93431(19) 0.0644(9) Uani 1 1 d . .
H10A H 1.1450 0.8492 0.9707 0.097 Uiso 1 1 calc R U
H10B H 1.0459 0.9579 0.9463 0.097 Uiso 1 1 calc R U
H10C H 1.1579 0.9214 0.9068 0.097 Uiso 1 1 calc R U
C44 C 0.6249(4) 1.0766(4) 0.4541(2) 0.0764(12) Uani 1 1 d . .
H44A H 0.5601 1.0427 0.4492 0.092 Uiso 1 1 calc R U
H44B H 0.6360 1.1207 0.4149 0.092 Uiso 1 1 calc R U
C48 C 0.4796(4) 0.1979(5) 1.11843(18) 0.0767(12) Uani 1 1 d . .
H48A H 0.5278 0.1195 1.1206 0.092 Uiso 1 1 calc R U
H48B H 0.4241 0.2019 1.1520 0.092 Uiso 1 1 calc R U
C51 C 0.4439(4) 0.3403(3) 1.0329(3) 0.0868(15) Uani 1 1 d . .
H51A H 0.3764 0.4035 1.0372 0.104 Uiso 1 1 calc R U
H51B H 0.4605 0.3386 0.9889 0.104 Uiso 1 1 calc R U
C47 C 0.7901(4) 1.0383(4) 0.5102(2) 0.0895(17) Uani 1 1 d . .
H47A H 0.8315 1.0887 0.4863 0.107 Uiso 1 1 calc R U
H47B H 0.8455 0.9781 0.5358 0.107 Uiso 1 1 calc R U
C40 C 0.6284(4) 0.7530(5) 0.3632(3) 0.0897(15) Uani 1 1 d . .
H40A H 0.6815 0.6768 0.3683 0.108 Uiso 1 1 calc R U
H40B H 0.5697 0.7554 0.3951 0.108 Uiso 1 1 calc R U
C53 C 0.1066(3) 0.2432(5) 0.9104(3) 0.1009(19) Uani 1 1 d . .
H53A H 0.0479 0.3128 0.8957 0.121 Uiso 1 1 calc R U
H53B H 0.0682 0.1859 0.9301 0.121 Uiso 1 1 calc R U
C46 C 0.7002(6) 1.1036(5) 0.5483(3) 0.1066(19) Uani 1 1 d . .
H46A H 0.7255 1.1653 0.5644 0.128 Uiso 1 1 calc R U
H46B H 0.6791 1.0537 0.5829 0.128 Uiso 1 1 calc R U
C34 C 0.8236(5) 0.0642(4) 0.7395(3) 0.1044(19) Uani 1 1 d . .
H34A H 0.8133 -0.0130 0.7515 0.125 Uiso 1 1 calc R U
H34B H 0.8259 0.0776 0.6944 0.125 Uiso 1 1 calc R U
C45 C 0.6000(5) 1.1513(5) 0.5020(4) 0.128(3) Uani 1 1 d . .
H45A H 0.5263 1.1487 0.5214 0.154 Uiso 1 1 calc R U
H45B H 0.5972 1.2304 0.4852 0.154 Uiso 1 1 calc R U
C49 C 0.5517(6) 0.2803(8) 1.1225(3) 0.150(4) Uani 1 1 d . .
H49A H 0.5258 0.3247 1.1569 0.180 Uiso 1 1 calc R U
H49B H 0.6321 0.2381 1.1306 0.180 Uiso 1 1 calc R U
C43 C 0.6929(8) 0.8987(6) 0.3094(2) 0.138(3) Uani 1 1 d . .
H43A H 0.7655 0.8690 0.2889 0.166 Uiso 1 1 calc R U
H43B H 0.6822 0.9808 0.3112 0.166 Uiso 1 1 calc R U
C42 C 0.5897(6) 0.8745(7) 0.2762(3) 0.136(3) Uani 1 1 d . .
H42A H 0.5197 0.9356 0.2792 0.163 Uiso 1 1 calc R U
H42B H 0.6062 0.8673 0.2326 0.163 Uiso 1 1 calc R U
C50 C 0.5437(6) 0.3571(7) 1.0657(3) 0.120(2) Uani 1 1 d . .
H50A H 0.6140 0.3371 1.0416 0.144 Uiso 1 1 calc R U
H50B H 0.5309 0.4366 1.0741 0.144 Uiso 1 1 calc R U
Li1 Li 0.7908(5) 0.8461(4) 0.4378(2) 0.0469(11) Uani 1 1 d . .
Li2 Li 0.4213(4) 0.1216(4) 1.0026(2) 0.0433(10) Uani 1 1 d . .
C41 C 0.5782(12) 0.7747(11) 0.3066(6) 0.267(8) Uani 1 1 d . .
H41A H 0.6132 0.7123 0.2825 0.320 Uiso 1 1 calc R U
H41B H 0.4962 0.7772 0.3108 0.320 Uiso 1 1 calc R U

loop_
_atom_site_aniso_label
_atom_site_aniso_U_11
_atom_site_aniso_U_22
_atom_site_aniso_U_33
_atom_site_aniso_U_23
_atom_site_aniso_U_13
_atom_site_aniso_U_12
Br2 0.04299(17) 0.04362(17) 0.0598(2) 0.00995(13) 0.00287(13) -0.00793(13)
Br1 0.0618(2) 0.0614(2) 0.0778(3) -0.04005(18) 0.02411(18) -0.02398(17)
Co1 0.01900(17) 0.02295(18) 0.02614(18) 0.00177(13) -0.00266(13) -0.00560(13)
O1 0.0359(9) 0.0246(8) 0.0599(12) 0.0005(8) -0.0175(8) -0.0074(7)
O6 0.0424(10) 0.0437(10) 0.0344(9) -0.0029(8) -0.0050(8) -0.0047(8)
N2 0.0245(9) 0.0292(10) 0.0264(9) 0.0013(7) -0.0015(7) -0.0079(7)
N1 0.0180(8) 0.0236(9) 0.0227(8) 0.0000(7) 0.0024(6) -0.0043(7)
N3 0.0207(8) 0.0285(9) 0.0237(9) -0.0023(7) -0.0002(7) -0.0045(7)
N4 0.0182(8) 0.0300(9) 0.0251(9) -0.0045(7) -0.0001(7) -0.0065(7)
N5 0.0225(9) 0.0285(9) 0.0295(9) -0.0042(7) 0.0000(7) -0.0054(7)
N6 0.0226(9) 0.0344(10) 0.0332(10) 0.0090(8) -0.0042(8) -0.0102(8)
N9 0.0236(9) 0.0313(10) 0.0292(9) 0.0019(8) -0.0052(7) -0.0089(8)
O2 0.0581(12) 0.0464(11) 0.0330(9) -0.0012(8) 0.0055(9) -0.0010(9)
N8 0.0246(9) 0.0281(10) 0.0328(10) -0.0026(8) -0.0052(8) -0.0067(8)
N7 0.0196(9) 0.0366(11) 0.0330(10) 0.0055(8) -0.0021(7) -0.0096(8)
O5 0.0507(12) 0.0557(13) 0.0652(14) -0.0221(11) -0.0158(11) -0.0064(10)
O4 0.0676(15) 0.0535(14) 0.0791(16) -0.0292(12) -0.0437(14) 0.0153(12)
C1 0.0191(9) 0.0288(11) 0.0227(10) 0.0004(8) 0.0023(8) -0.0039(8)
C5 0.0208(9) 0.0261(10) 0.0228(10) -0.0026(8) 0.0039(8) -0.0055(8)
C2 0.0258(11) 0.0308(12) 0.0288(11) 0.0044(9) -0.0026(9) -0.0016(9)
C28 0.0335(12) 0.0380(13) 0.0249(11) -0.0039(9) -0.0009(9) -0.0064(10)
C6 0.0260(11) 0.0321(11) 0.0238(10) -0.0023(8) 0.0007(8) -0.0098(9)
C4 0.0312(11) 0.0270(11) 0.0300(11) -0.0022(9) 0.0015(9) -0.0109(9)
C12 0.0278(11) 0.0445(14) 0.0273(11) -0.0058(10) -0.0010(9) -0.0103(10)
C31 0.0210(10) 0.0423(13) 0.0274(11) -0.0046(9) 0.0016(8) -0.0104(9)
C26 0.0322(12) 0.0348(12) 0.0311(12) 0.0060(9) 0.0009(9) -0.0085(10)
C27 0.0446(14) 0.0431(14) 0.0244(11) 0.0030(10) 0.0010(10) -0.0072(11)
C3 0.0395(13) 0.0239(11) 0.0328(12) 0.0044(9) 0.0007(10) -0.0059(10)
C29 0.0283(11) 0.0329(12) 0.0300(11) -0.0096(9) 0.0003(9) -0.0008(9)
C23 0.0360(13) 0.0392(13) 0.0302(12) 0.0012(10) -0.0084(10) -0.0136(11)
C25 0.0320(12) 0.0328(12) 0.0405(13) -0.0109(10) -0.0011(10) -0.0069(10)
C30 0.0245(11) 0.0506(15) 0.0299(11) -0.0120(10) 0.0048(9) -0.0052(10)
C24 0.0464(15) 0.0452(15) 0.0337(13) -0.0109(11) -0.0007(11) -0.0158(12)
C7 0.0315(12) 0.0352(12) 0.0307(11) -0.0055(9) -0.0014(9) -0.0099(10)
O3 0.129(3) 0.095(2) 0.0440(13) 0.0047(13) -0.0299(15) -0.065(2)
C13 0.0199(10) 0.0361(12) 0.0342(12) 0.0060(9) -0.0044(9) -0.0072(9)
C16 0.0216(11) 0.0415(14) 0.0521(15) 0.0124(12) -0.0073(10) -0.0071(10)
C11 0.0331(13) 0.0625(18) 0.0305(12) -0.0013(11) -0.0044(10) -0.0244(12)
C19 0.0257(12) 0.0339(13) 0.0514(15) 0.0004(11) -0.0076(11) -0.0074(10)
C37 0.0452(15) 0.0438(15) 0.0341(13) -0.0052(11) 0.0035(11) -0.0115(12)
C22 0.0352(13) 0.0489(15) 0.0389(13) 0.0162(11) -0.0043(11) -0.0214(12)
C8 0.0532(16) 0.0319(13) 0.0326(12) -0.0046(10) -0.0030(11) -0.0142(11)
C18 0.0274(12) 0.0455(15) 0.0526(16) 0.0019(12) -0.0141(11) -0.0123(11)
C14 0.0243(11) 0.0535(16) 0.0406(13) -0.0075(12) -0.0034(10) -0.0057(11)
C9 0.0527(16) 0.0433(14) 0.0292(12) 0.0000(10) -0.0074(11) -0.0271(13)
C38 0.0435(15) 0.0437(15) 0.0421(14) -0.0046(12) 0.0067(12) -0.0059(12)
C20 0.0223(11) 0.0609(18) 0.0462(15) 0.0109(13) -0.0004(10) -0.0149(11)
C15 0.0243(12) 0.0465(15) 0.0567(17) -0.0054(13) -0.0002(11) -0.0014(11)
C32 0.0417(15) 0.0321(13) 0.0550(16) 0.0056(12) -0.0150(13) 0.0007(11)
B1 0.0195(10) 0.0277(12) 0.0245(11) -0.0035(9) 0.0023(9) -0.0062(9)
C21 0.0316(13) 0.072(2) 0.0481(16) 0.0185(14) 0.0008(12) -0.0261(14)
C39 0.0623(19) 0.0440(16) 0.0350(13) -0.0068(11) 0.0071(13) -0.0094(14)
C17 0.0268(13) 0.0514(18) 0.083(2) 0.0060(16) -0.0150(14) -0.0005(12)
B2 0.0195(11) 0.0323(13) 0.0290(12) 0.0037(10) -0.0034(9) -0.0066(10)
C55 0.0420(16) 0.068(2) 0.0490(16) -0.0225(15) -0.0053(13) 0.0019(14)
C52 0.0513(18) 0.075(2) 0.0516(18) -0.0154(16) 0.0180(15) -0.0134(17)
C35 0.076(2) 0.0419(17) 0.080(2) 0.0095(16) -0.0316(19) -0.0361(17)
C33 0.083(3) 0.0347(16) 0.064(2) 0.0040(14) 0.0037(18) 0.0061(16)
C36 0.063(2) 0.069(2) 0.0380(15) 0.0018(14) 0.0132(14) 0.0147(17)
C54 0.0422(17) 0.084(3) 0.065(2) -0.0290(19) -0.0147(16) -0.0009(17)
C10 0.077(2) 0.062(2) 0.068(2) -0.0160(17) -0.0132(19) -0.0385(19)
C44 0.055(2) 0.079(3) 0.085(3) -0.010(2) -0.028(2) 0.0035(19)
C48 0.066(2) 0.120(4) 0.0488(19) -0.027(2) -0.0019(17) -0.024(2)
C51 0.076(3) 0.043(2) 0.139(4) -0.019(2) -0.037(3) -0.0058(18)
C47 0.077(3) 0.072(3) 0.111(4) -0.046(3) -0.056(3) 0.016(2)
C40 0.060(2) 0.099(4) 0.122(4) -0.050(3) -0.002(3) -0.024(2)
C53 0.0400(19) 0.129(4) 0.143(5) -0.085(4) 0.004(2) -0.004(2)
C46 0.135(5) 0.095(4) 0.094(4) -0.051(3) -0.019(3) -0.015(3)
C34 0.145(5) 0.041(2) 0.129(4) -0.032(2) -0.046(4) -0.012(2)
C45 0.082(3) 0.103(4) 0.195(7) -0.086(5) -0.043(4) 0.021(3)
C49 0.134(5) 0.308(11) 0.065(3) -0.021(5) -0.004(3) -0.163(7)
C43 0.253(9) 0.132(5) 0.046(2) 0.025(3) -0.038(4) -0.092(6)
C42 0.139(6) 0.165(7) 0.066(3) -0.026(4) -0.040(3) 0.041(5)
C50 0.125(5) 0.157(6) 0.109(4) -0.014(4) -0.025(4) -0.090(5)
Li1 0.059(3) 0.045(3) 0.037(2) -0.0090(19) -0.005(2) -0.010(2)
Li2 0.047(3) 0.040(2) 0.041(2) -0.0005(19) -0.009(2) -0.009(2)
C41 0.341(17) 0.208(11) 0.266(13) 0.024(10) -0.249(14) -0.105(11)

loop_
_atom_type_symbol
_atom_type_description
_atom_type_scat_dispersion_real
_atom_type_scat_dispersion_imag
_atom_type_scat_source
C C 0.0181 0.0091 'International Tables Vol C Tables 4.2.6.8 and 6.1.1.4'
H H 0.0000 0.0000 'International Tables Vol C Tables 4.2.6.8 and 6.1.1.4'
B B 0.0090 0.0039 'International Tables Vol C Tables 4.2.6.8 and 6.1.1.4'
N N 0.0311 0.0180 'International Tables Vol C Tables 4.2.6.8 and 6.1.1.4'
O O 0.0492 0.0322 'International Tables Vol C Tables 4.2.6.8 and 6.1.1.4'
Co Co -2.3653 3.6143 'International Tables Vol C Tables 4.2.6.8 and 6.1.1.4'
Br Br -0.6763 1.2805 'International Tables Vol C Tables 4.2.6.8 and 6.1.1.4'
Li Li 0.0008 0.0003 'International Tables Vol C Tables 4.2.6.8 and 6.1.1.4'

loop_
_geom_angle_atom_site_label_1
_geom_angle_atom_site_label_2
_geom_angle_atom_site_label_3
_geom_angle
_geom_angle_site_symmetry_1
_geom_angle_site_symmetry_3
Li2 Br2 Li2 75.09(18) . 2_657
N6 Co1 N2 95.38(8) . .
N6 Co1 N1 89.02(7) . .
N2 Co1 N1 89.03(7) . .
N6 Co1 O1 91.21(8) . .
N2 Co1 O1 90.57(8) . .
N1 Co1 O1 179.56(7) . .
N6 Co1 N5 177.79(8) . .
N2 Co1 N5 84.16(7) . .
N1 Co1 N5 88.81(7) . .
O1 Co1 N5 90.95(8) . .
N6 Co1 N8 83.63(8) . .
N2 Co1 N8 177.32(8) . .
N1 Co1 N8 88.47(7) . .
O1 Co1 N8 91.93(8) . .
N5 Co1 N8 96.75(7) . .
C35 O1 C32 105.4(2) . .
C35 O1 Co1 127.46(18) . .
C32 O1 Co1 126.21(16) . .
C55 O6 C52 109.2(2) . .
C55 O6 Li2 114.9(2) . .
C52 O6 Li2 126.3(2) . .
C26 N2 N3 106.71(19) . .
C26 N2 Co1 135.96(18) . .
N3 N2 Co1 117.34(13) . .
C5 N1 C1 121.53(19) . .
C5 N1 Co1 117.74(14) . .
C1 N1 Co1 118.61(15) . .
C28 N3 N2 108.97(19) . .
C28 N3 B1 129.0(2) . .
N2 N3 B1 122.01(17) . .
C31 N4 N5 108.97(18) . .
C31 N4 B1 131.9(2) . .
N5 N4 B1 118.36(17) . .
C29 N5 N4 106.47(19) . .
C29 N5 Co1 132.64(17) . .
N4 N5 Co1 118.83(14) . .
C22 N6 N7 106.92(19) . .
C22 N6 Co1 134.97(17) . .
N7 N6 Co1 117.75(14) . .
C23 N9 N8 108.9(2) . .
C23 N9 B2 132.2(2) . .
N8 N9 B2 118.40(18) . .
C39 O2 C36 107.6(2) . .
C39 O2 Li1 117.9(2) . .
C36 O2 Li1 125.5(3) . .
C25 N8 N9 106.5(2) . .
C25 N8 Co1 133.16(17) . .
N9 N8 Co1 119.23(15) . .
C20 N7 N6 109.05(19) . .
C20 N7 B2 129.0(2) . .
N6 N7 B2 121.95(18) . .
C48 O5 C51 108.4(3) . .
C48 O5 Li2 120.6(3) . .
C51 O5 Li2 116.4(3) . .
C44 O4 C47 105.0(3) . .
C44 O4 Li1 132.0(3) . .
C47 O4 Li1 121.9(3) . .
N1 C1 C2 119.1(2) . .
N1 C1 B2 118.03(19) . .
C2 C1 B2 122.55(19) . .
N1 C5 C4 119.4(2) . .
N1 C5 B1 118.99(18) . .
C4 C5 B1 121.2(2) . .
C3 C2 C1 120.7(2) . .
C3 C2 H2 119.6 . .
C1 C2 H2 119.6 . .
N3 C28 C27 108.8(2) . .
N3 C28 H28 125.6 . .
C27 C28 H28 125.6 . .
C12 C6 C7 115.3(2) . .
C12 C6 B1 124.4(2) . .
C7 C6 B1 119.9(2) . .
C3 C4 C5 120.2(2) . .
C3 C4 H4 119.9 . .
C5 C4 H4 119.9 . .
C11 C12 C6 121.9(2) . .
C11 C12 H12 119.0 . .
C6 C12 H12 119.0 . .
N4 C31 C30 108.8(2) . .
N4 C31 H31 125.6 . .
C30 C31 H31 125.6 . .
N2 C26 C27 110.6(2) . .
N2 C26 H26 124.7 . .
C27 C26 H26 124.7 . .
C28 C27 C26 104.9(2) . .
C28 C27 H27 127.6 . .
C26 C27 H27 127.6 . .
C2 C3 C4 118.9(2) . .
C2 C3 H3 120.5 . .
C4 C3 H3 120.5 . .
N5 C29 C30 110.9(2) . .
N5 C29 H29 124.5 . .
C30 C29 H29 124.5 . .
N9 C23 C24 109.0(2) . .
N9 C23 H23 125.5 . .
C24 C23 H23 125.5 . .
N8 C25 C24 110.7(2) . .
N8 C25 H25 124.7 . .
C24 C25 H25 124.7 . .
C31 C30 C29 104.8(2) . .
C31 C30 H30 127.6 . .
C29 C30 H30 127.6 . .
C23 C24 C25 104.8(2) . .
C23 C24 H24 127.6 . .
C25 C24 H24 127.6 . .
C8 C7 C6 122.8(2) . .
C8 C7 H7 118.6 . .
C6 C7 H7 118.6 . .
C43 O3 C40 106.8(4) . .
C43 O3 Li1 123.7(4) . .
C40 O3 Li1 127.3(3) . .
C19 C13 C14 115.4(2) . .
C19 C13 B2 124.4(2) . .
C14 C13 B2 119.6(2) . .
C18 C16 C15 117.8(2) . .
C18 C16 C17 121.2(3) . .
C15 C16 C17 121.0(3) . .
C9 C11 C12 121.6(2) . .
C9 C11 H11 119.2 . .
C12 C11 H11 119.2 . .
C18 C19 C13 122.1(3) . .
C18 C19 H19 118.9 . .
C13 C19 H19 118.9 . .
C36 C37 C38 104.9(2) . .
C36 C37 H37A 110.8 . .
C38 C37 H37A 110.8 . .
C36 C37 H37B 110.8 . .
C38 C37 H37B 110.8 . .
H37A C37 H37B 108.8 . .
N6 C22 C21 110.4(2) . .
N6 C22 H22 124.8 . .
C21 C22 H22 124.8 . .
C7 C8 C9 120.8(3) . .
C7 C8 H8 119.6 . .
C9 C8 H8 119.6 . .
C16 C18 C19 121.3(3) . .
C16 C18 H18 119.3 . .
C19 C18 H18 119.3 . .
C15 C14 C13 122.4(3) . .
C15 C14 H14 118.8 . .
C13 C14 H14 118.8 . .
C11 C9 C8 117.5(2) . .
C11 C9 C10 121.7(3) . .
C8 C9 C10 120.8(3) . .
C39 C38 C37 103.1(2) . .
C39 C38 H38A 111.1 . .
C37 C38 H38A 111.1 . .
C39 C38 H38B 111.1 . .
C37 C38 H38B 111.1 . .
H38A C38 H38B 109.1 . .
N7 C20 C21 108.8(2) . .
N7 C20 H20 125.6 . .
C21 C20 H20 125.6 . .
C16 C15 C14 120.8(3) . .
C16 C15 H15 119.6 . .
C14 C15 H15 119.6 . .
O1 C32 C33 104.6(3) . .
O1 C32 H32A 110.8 . .
C33 C32 H32A 110.8 . .
O1 C32 H32B 110.8 . .
C33 C32 H32B 110.8 . .
H32A C32 H32B 108.9 . .
N4 B1 N3 107.19(18) . .
N4 B1 C6 113.91(18) . .
N3 B1 C6 105.88(18) . .
N4 B1 C5 103.33(17) . .
N3 B1 C5 112.19(17) . .
C6 B1 C5 114.28(18) . .
C20 C21 C22 104.8(2) . .
C20 C21 H21 127.6 . .
C22 C21 H21 127.6 . .
O2 C39 C38 105.2(2) . .
O2 C39 H39A 110.7 . .
C38 C39 H39A 110.7 . .
O2 C39 H39B 110.7 . .
C38 C39 H39B 110.7 . .
H39A C39 H39B 108.8 . .
C16 C17 H17A 109.5 . .
C16 C17 H17B 109.5 . .
H17A C17 H17B 109.5 . .
C16 C17 H17C 109.5 . .
H17A C17 H17C 109.5 . .
H17B C17 H17C 109.5 . .
N7 B2 N9 107.33(19) . .
N7 B2 C13 105.80(18) . .
N9 B2 C13 113.8(2) . .
N7 B2 C1 111.21(19) . .
N9 B2 C1 104.07(17) . .
C13 B2 C1 114.5(2) . .
O6 C55 C54 106.0(3) . .
O6 C55 H55A 110.5 . .
C54 C55 H55A 110.5 . .
O6 C55 H55B 110.5 . .
C54 C55 H55B 110.5 . .
H55A C55 H55B 108.7 . .
O6 C52 C53 107.4(3) . .
O6 C52 H52A 110.2 . .
C53 C52 H52A 110.2 . .
O6 C52 H52B 110.2 . .
C53 C52 H52B 110.2 . .
H52A C52 H52B 108.5 . .
O1 C35 C34 104.5(3) . .
O1 C35 H35A 110.8 . .
C34 C35 H35A 110.8 . .
O1 C35 H35B 110.8 . .
C34 C35 H35B 110.8 . .
H35A C35 H35B 108.9 . .
C34 C33 C32 103.8(3) . .
C34 C33 H33A 111.0 . .
C32 C33 H33A 111.0 . .
C34 C33 H33B 111.0 . .
C32 C33 H33B 111.0 . .
H33A C33 H33B 109.0 . .
O2 C36 C37 108.0(2) . .
O2 C36 H36A 110.1 . .
C37 C36 H36A 110.1 . .
O2 C36 H36B 110.1 . .
C37 C36 H36B 110.1 . .
H36A C36 H36B 108.4 . .
C53 C54 C55 103.3(3) . .
C53 C54 H54A 111.1 . .
C55 C54 H54A 111.1 . .
C53 C54 H54B 111.1 . .
C55 C54 H54B 111.1 . .
H54A C54 H54B 109.1 . .
C9 C10 H10A 109.5 . .
C9 C10 H10B 109.5 . .
H10A C10 H10B 109.5 . .
C9 C10 H10C 109.5 . .
H10A C10 H10C 109.5 . .
H10B C10 H10C 109.5 . .
O4 C44 C45 109.5(4) . .
O4 C44 H44A 109.8 . .
C45 C44 H44A 109.8 . .
O4 C44 H44B 109.8 . .
C45 C44 H44B 109.8 . .
H44A C44 H44B 108.2 . .
O5 C48 C49 105.1(4) . .
O5 C48 H48A 110.7 . .
C49 C48 H48A 110.7 . .
O5 C48 H48B 110.7 . .
C49 C48 H48B 110.7 . .
H48A C48 H48B 108.8 . .
O5 C51 C50 108.6(4) . .
O5 C51 H51A 110.0 . .
C50 C51 H51A 110.0 . .
O5 C51 H51B 110.0 . .
C50 C51 H51B 110.0 . .
H51A C51 H51B 108.4 . .
O4 C47 C46 103.2(4) . .
O4 C47 H47A 111.1 . .
C46 C47 H47A 111.1 . .
O4 C47 H47B 111.1 . .
C46 C47 H47B 111.1 . .
H47A C47 H47B 109.1 . .
C41 C40 O3 108.1(7) . .
C41 C40 H40A 110.1 . .
O3 C40 H40A 110.1 . .
C41 C40 H40B 110.1 . .
O3 C40 H40B 110.1 . .
H40A C40 H40B 108.4 . .
C52 C53 C54 105.2(3) . .
C52 C53 H53A 110.7 . .
C54 C53 H53A 110.7 . .
C52 C53 H53B 110.7 . .
C54 C53 H53B 110.7 . .
H53A C53 H53B 108.8 . .
C47 C46 C45 102.2(4) . .
C47 C46 H46A 111.3 . .
C45 C46 H46A 111.3 . .
C47 C46 H46B 111.3 . .
C45 C46 H46B 111.3 . .
H46A C46 H46B 109.2 . .
C33 C34 C35 107.1(3) . .
C33 C34 H34A 110.3 . .
C35 C34 H34A 110.3 . .
C33 C34 H34B 110.3 . .
C35 C34 H34B 110.3 . .
H34A C34 H34B 108.6 . .
C44 C45 C46 104.2(4) . .
C44 C45 H45A 110.9 . .
C46 C45 H45A 110.9 . .
C44 C45 H45B 110.9 . .
C46 C45 H45B 110.9 . .
H45A C45 H45B 108.9 . .
C50 C49 C48 110.6(4) . .
C50 C49 H49A 109.5 . .
C48 C49 H49A 109.5 . .
C50 C49 H49B 109.5 . .
C48 C49 H49B 109.5 . .
H49A C49 H49B 108.1 . .
O3 C43 C42 102.5(5) . .
O3 C43 H43A 111.3 . .
C42 C43 H43A 111.3 . .
O3 C43 H43B 111.3 . .
C42 C43 H43B 111.3 . .
H43A C43 H43B 109.2 . .
C41 C42 C43 103.8(5) . .
C41 C42 H42A 111.0 . .
C43 C42 H42A 111.0 . .
C41 C42 H42B 111.0 . .
C43 C42 H42B 111.0 . .
H42A C42 H42B 109.0 . .
C49 C50 C51 103.9(5) . .
C49 C50 H50A 111.0 . .
C51 C50 H50A 111.0 . .
C49 C50 H50B 111.0 . .
C51 C50 H50B 111.0 . .
H50A C50 H50B 109.0 . .
O4 Li1 O2 107.5(3) . .
O4 Li1 O3 106.6(3) . .
O2 Li1 O3 99.1(3) . .
O4 Li1 Br1 111.8(3) . .
O2 Li1 Br1 111.9(2) . .
O3 Li1 Br1 118.8(3) . .
O5 Li2 O6 104.2(2) . .
O5 Li2 Br2 116.4(2) . .
O6 Li2 Br2 110.2(2) . .
O5 Li2 Br2 110.7(2) . 2_657
O6 Li2 Br2 110.5(2) . 2_657
Br2 Li2 Br2 104.91(18) . 2_657
O5 Li2 Li2 130.8(3) . 2_657
O6 Li2 Li2 124.8(3) . 2_657
Br2 Li2 Li2 52.85(15) . 2_657
Br2 Li2 Li2 52.06(15) 2_657 2_657
C42 C41 C40 112.1(8) . .
C42 C41 H41A 109.2 . .
C40 C41 H41A 109.2 . .
C42 C41 H41B 109.2 . .
C40 C41 H41B 109.2 . .
H41A C41 H41B 107.9 . .

loop_
_geom_bond_atom_site_label_1
_geom_bond_atom_site_label_2
_geom_bond_distance
_geom_bond_site_symmetry_2
Br2 Li2 2.505(5) .
Br2 Li2 2.532(5) 2_657
Br1 Li1 2.431(6) .
Co1 N6 2.0861(19) .
Co1 N2 2.0933(19) .
Co1 N1 2.1327(18) .
Co1 O1 2.1338(18) .
Co1 N5 2.1521(19) .
Co1 N8 2.153(2) .
O1 C35 1.440(3) .
O1 C32 1.442(3) .
O6 C55 1.429(4) .
O6 C52 1.435(4) .
O6 Li2 1.947(5) .
N2 C26 1.335(3) .
N2 N3 1.361(3) .
N1 C5 1.357(3) .
N1 C1 1.364(3) .
N3 C28 1.351(3) .
N3 B1 1.575(3) .
N4 C31 1.349(3) .
N4 N5 1.369(3) .
N4 B1 1.571(3) .
N5 C29 1.332(3) .
N6 C22 1.333(3) .
N6 N7 1.361(3) .
N9 C23 1.349(3) .
N9 N8 1.369(3) .
N9 B2 1.575(3) .
O2 C39 1.433(4) .
O2 C36 1.435(3) .
O2 Li1 1.939(6) .
N8 C25 1.337(3) .
N7 C20 1.348(3) .
N7 B2 1.573(3) .
O5 C48 1.433(5) .
O5 C51 1.438(5) .
O5 Li2 1.921(6) .
O4 C44 1.386(4) .
O4 C47 1.440(5) .
O4 Li1 1.923(6) .
C1 C2 1.392(3) .
C1 B2 1.642(3) .
C5 C4 1.394(3) .
C5 B1 1.634(3) .
C2 C3 1.374(4) .
C2 H2 0.9300 .
C28 C27 1.372(4) .
C28 H28 0.9300 .
C6 C12 1.398(3) .
C6 C7 1.404(3) .
C6 B1 1.622(3) .
C4 C3 1.386(3) .
C4 H4 0.9300 .
C12 C11 1.390(4) .
C12 H12 0.9300 .
C31 C30 1.375(4) .
C31 H31 0.9300 .
C26 C27 1.382(4) .
C26 H26 0.9300 .
C27 H27 0.9300 .
C3 H3 0.9300 .
C29 C30 1.383(4) .
C29 H29 0.9300 .
C23 C24 1.373(4) .
C23 H23 0.9300 .
C25 C24 1.388(4) .
C25 H25 0.9300 .
C30 H30 0.9300 .
C24 H24 0.9300 .
C7 C8 1.386(4) .
C7 H7 0.9300 .
O3 C43 1.398(5) .
O3 C40 1.429(5) .
O3 Li1 1.949(6) .
C13 C19 1.395(4) .
C13 C14 1.398(4) .
C13 B2 1.625(3) .
C16 C18 1.377(4) .
C16 C15 1.382(4) .
C16 C17 1.511(3) .
C11 C9 1.384(4) .
C11 H11 0.9300 .
C19 C18 1.395(4) .
C19 H19 0.9300 .
C37 C36 1.491(4) .
C37 C38 1.528(4) .
C37 H37A 0.9700 .
C37 H37B 0.9700 .
C22 C21 1.388(4) .
C22 H22 0.9300 .
C8 C9 1.387(4) .
C8 H8 0.9300 .
C18 H18 0.9300 .
C14 C15 1.397(4) .
C14 H14 0.9300 .
C9 C10 1.512(4) .
C38 C39 1.502(4) .
C38 H38A 0.9700 .
C38 H38B 0.9700 .
C20 C21 1.374(4) .
C20 H20 0.9300 .
C15 H15 0.9300 .
C32 C33 1.509(5) .
C32 H32A 0.9700 .
C32 H32B 0.9700 .
C21 H21 0.9300 .
C39 H39A 0.9700 .
C39 H39B 0.9700 .
C17 H17A 0.9600 .
C17 H17B 0.9600 .
C17 H17C 0.9600 .
C55 C54 1.494(4) .
C55 H55A 0.9700 .
C55 H55B 0.9700 .
C52 C53 1.458(6) .
C52 H52A 0.9700 .
C52 H52B 0.9700 .
C35 C34 1.496(7) .
C35 H35A 0.9700 .
C35 H35B 0.9700 .
C33 C34 1.490(7) .
C33 H33A 0.9700 .
C33 H33B 0.9700 .
C36 H36A 0.9700 .
C36 H36B 0.9700 .
C54 C53 1.494(6) .
C54 H54A 0.9700 .
C54 H54B 0.9700 .
C10 H10A 0.9600 .
C10 H10B 0.9600 .
C10 H10C 0.9600 .
C44 C45 1.433(7) .
C44 H44A 0.9700 .
C44 H44B 0.9700 .
C48 C49 1.474(7) .
C48 H48A 0.9700 .
C48 H48B 0.9700 .
C51 C50 1.461(6) .
C51 H51A 0.9700 .
C51 H51B 0.9700 .
C47 C46 1.465(7) .
C47 H47A 0.9700 .
C47 H47B 0.9700 .
C40 C41 1.338(10) .
C40 H40A 0.9700 .
C40 H40B 0.9700 .
C53 H53A 0.9700 .
C53 H53B 0.9700 .
C46 C45 1.520(8) .
C46 H46A 0.9700 .
C46 H46B 0.9700 .
C34 H34A 0.9700 .
C34 H34B 0.9700 .
C45 H45A 0.9700 .
C45 H45B 0.9700 .
C49 C50 1.433(9) .
C49 H49A 0.9700 .
C49 H49B 0.9700 .
C43 C42 1.538(10) .
C43 H43A 0.9700 .
C43 H43B 0.9700 .
C42 C41 1.334(13) .
C42 H42A 0.9700 .
C42 H42B 0.9700 .
C50 H50A 0.9700 .
C50 H50B 0.9700 .
Li2 Br2 2.532(5) 2_657
Li2 Li2 3.070(10) 2_657
C41 H41A 0.9700 .
C41 H41B 0.9700 .

loop_
_geom_torsion_atom_site_label_1
_geom_torsion_atom_site_label_2
_geom_torsion_atom_site_label_3
_geom_torsion_atom_site_label_4
_geom_torsion
C26 N2 N3 C28 0.1(2)
Co1 N2 N3 C28 -179.76(15)
C26 N2 N3 B1 178.00(19)
Co1 N2 N3 B1 -1.9(2)
C31 N4 N5 C29 2.2(2)
B1 N4 N5 C29 173.23(19)
C31 N4 N5 Co1 -163.49(15)
B1 N4 N5 Co1 7.5(2)
C23 N9 N8 C25 -1.9(3)
B2 N9 N8 C25 -174.7(2)
C23 N9 N8 Co1 167.69(15)
B2 N9 N8 Co1 -5.2(3)
C22 N6 N7 C20 0.9(3)
Co1 N6 N7 C20 -173.24(19)
C22 N6 N7 B2 -179.4(2)
Co1 N6 N7 B2 6.5(3)
C5 N1 C1 C2 3.8(3)
Co1 N1 C1 C2 -159.32(16)
C5 N1 C1 B2 177.20(18)
Co1 N1 C1 B2 14.1(2)
C1 N1 C5 C4 -4.4(3)
Co1 N1 C5 C4 158.81(16)
C1 N1 C5 B1 -177.23(18)
Co1 N1 C5 B1 -14.0(2)
N1 C1 C2 C3 -0.5(3)
B2 C1 C2 C3 -173.6(2)
N2 N3 C28 C27 -0.2(3)
B1 N3 C28 C27 -177.9(2)
N1 C5 C4 C3 1.8(3)
B1 C5 C4 C3 174.4(2)
C7 C6 C12 C11 -3.0(3)
B1 C6 C12 C11 -175.4(2)
N5 N4 C31 C30 -2.4(3)
B1 N4 C31 C30 -171.7(2)
N3 N2 C26 C27 0.0(3)
Co1 N2 C26 C27 179.87(18)
N3 C28 C27 C26 0.2(3)
N2 C26 C27 C28 -0.1(3)
C1 C2 C3 C4 -2.0(4)
C5 C4 C3 C2 1.4(4)
N4 N5 C29 C30 -1.3(3)
Co1 N5 C29 C30 161.64(18)
N8 N9 C23 C24 1.9(3)
B2 N9 C23 C24 173.4(2)
N9 N8 C25 C24 1.2(3)
Co1 N8 C25 C24 -166.30(18)
N4 C31 C30 C29 1.5(3)
N5 C29 C30 C31 -0.1(3)
N9 C23 C24 C25 -1.1(3)
N8 C25 C24 C23 -0.1(3)
C12 C6 C7 C8 2.0(3)
B1 C6 C7 C8 174.8(2)
C6 C12 C11 C9 2.3(4)
C14 C13 C19 C18 4.1(4)
B2 C13 C19 C18 175.7(2)
N7 N6 C22 C21 -1.0(3)
Co1 N6 C22 C21 171.6(2)
C6 C7 C8 C9 -0.2(4)
C15 C16 C18 C19 -0.6(4)
C17 C16 C18 C19 -179.5(3)
C13 C19 C18 C16 -2.7(4)
C19 C13 C14 C15 -2.5(4)
B2 C13 C14 C15 -174.5(2)
C12 C11 C9 C8 -0.3(4)
C12 C11 C9 C10 178.5(3)
C7 C8 C9 C11 -0.7(4)
C7 C8 C9 C10 -179.5(3)
C36 C37 C38 C39 -21.2(3)
N6 N7 C20 C21 -0.4(4)
B2 N7 C20 C21 179.9(3)
C18 C16 C15 C14 2.2(4)
C17 C16 C15 C14 -178.8(3)
C13 C14 C15 C16 -0.6(5)
C35 O1 C32 C33 38.8(3)
Co1 O1 C32 C33 -130.9(2)
C31 N4 B1 N3 -138.6(2)
N5 N4 B1 N3 52.9(2)
C31 N4 B1 C6 -21.8(3)
N5 N4 B1 C6 169.64(18)
C31 N4 B1 C5 102.7(3)
N5 N4 B1 C5 -65.8(2)
C28 N3 B1 N4 119.1(2)
N2 N3 B1 N4 -58.3(2)
C28 N3 B1 C6 -2.8(3)
N2 N3 B1 C6 179.77(18)
C28 N3 B1 C5 -128.1(2)
N2 N3 B1 C5 54.5(3)
C12 C6 B1 N4 -27.7(3)
C7 C6 B1 N4 160.2(2)
C12 C6 B1 N3 89.8(2)
C7 C6 B1 N3 -82.2(2)
C12 C6 B1 C5 -146.2(2)
C7 C6 B1 C5 41.8(3)
N1 C5 B1 N4 71.3(2)
C4 C5 B1 N4 -101.4(2)
N1 C5 B1 N3 -43.9(3)
C4 C5 B1 N3 143.5(2)
N1 C5 B1 C6 -164.41(18)
C4 C5 B1 C6 22.9(3)
N7 C20 C21 C22 -0.2(4)
N6 C22 C21 C20 0.8(4)
C36 O2 C39 C38 -32.5(3)
Li1 O2 C39 C38 116.6(3)
C37 C38 C39 O2 32.8(3)
C20 N7 B2 N9 -125.3(3)
N6 N7 B2 N9 55.0(3)
C20 N7 B2 C13 -3.5(4)
N6 N7 B2 C13 176.8(2)
C20 N7 B2 C1 121.4(3)
N6 N7 B2 C1 -58.2(3)
C23 N9 B2 N7 135.4(2)
N8 N9 B2 N7 -53.8(2)
C23 N9 B2 C13 18.7(3)
N8 N9 B2 C13 -170.47(19)
C23 N9 B2 C1 -106.7(3)
N8 N9 B2 C1 64.2(2)
C19 C13 B2 N7 -88.5(3)
C14 C13 B2 N7 82.8(3)
C19 C13 B2 N9 29.1(3)
C14 C13 B2 N9 -159.7(2)
C19 C13 B2 C1 148.7(2)
C14 C13 B2 C1 -40.1(3)
N1 C1 B2 N7 44.5(3)
C2 C1 B2 N7 -142.4(2)
N1 C1 B2 N9 -70.8(2)
C2 C1 B2 N9 102.4(2)
N1 C1 B2 C13 164.34(19)
C2 C1 B2 C13 -22.5(3)
C52 O6 C55 C54 15.2(4)
Li2 O6 C55 C54 163.6(3)
C55 O6 C52 C53 3.5(5)
Li2 O6 C52 C53 -140.4(4)
C32 O1 C35 C34 -35.0(4)
Co1 O1 C35 C34 134.5(3)
O1 C32 C33 C34 -26.5(4)
C39 O2 C36 C37 18.7(4)
Li1 O2 C36 C37 -127.4(3)
C38 C37 C36 O2 2.4(4)
O6 C55 C54 C53 -27.3(5)
C47 O4 C44 C45 -26.3(6)
Li1 O4 C44 C45 165.8(5)
C51 O5 C48 C49 -7.6(6)
Li2 O5 C48 C49 130.3(5)
C48 O5 C51 C50 16.7(6)
Li2 O5 C51 C50 -123.2(5)
C44 O4 C47 C46 39.6(5)
Li1 O4 C47 C46 -151.0(4)
C43 O3 C40 C41 -11.2(9)
Li1 O3 C40 C41 -174.6(8)
O6 C52 C53 C54 -20.8(6)
C55 C54 C53 C52 29.2(6)
O4 C47 C46 C45 -36.7(6)
C32 C33 C34 C35 5.3(5)
O1 C35 C34 C33 17.7(5)
O4 C44 C45 C46 2.7(8)
C47 C46 C45 C44 21.2(7)
O5 C48 C49 C50 -4.2(8)
C40 O3 C43 C42 21.8(7)
Li1 O3 C43 C42 -174.0(4)
O3 C43 C42 C41 -25.7(10)
C48 C49 C50 C51 13.9(9)
O5 C51 C50 C49 -18.5(8)
C43 C42 C41 C40 20.2(14)
O3 C40 C41 C42 -6.9(14)
